data_9000761
loop_
_publ_author_name
'Pratt, J. L.'
'Bayliss, P.'

_publ_section_title
;
 Crystal structure refinement of a cobaltian ullmannite
;
_journal_name_full 'American Mineralogist'
_journal_page_first 154
_journal_page_last 156
_journal_volume 65
_journal_year 1980
_chemical_formula_sum 'Co0.14 Ni0.86 S Sb'
_chemical_name_mineral Ullmannite
_space_group_IT_number 198
_symmetry_space_group_name_Hall 'P 2ac 2ab 3'
_symmetry_space_group_name_H-M 'P 21 3'
_cell_angle_alpha 90
_cell_angle_beta 90
_cell_angle_gamma 90
_cell_length_a 5.9218
_cell_length_b 5.9218
_cell_length_c 5.9218
_cell_formula_units_Z 4
_cell_volume 207.664
_database_code_amcsd 0000774
_exptl_crystal_density_diffrn 6.798
_cod_original_formula_sum '(Ni.86 Co.14) S Sb'
_cod_database_code 9000761

loop_
_space_group_symop_operation_xyz
x,y,z
1/2-z,-x,1/2+y
-z,1/2+x,1/2-y
1/2+z,1/2-x,-y
z,x,y
1/2+y,1/2-z,-x
1/2-y,-z,1/2+x
-y,1/2+z,1/2-x
y,z,x
-x,1/2+y,1/2-z
1/2+x,1/2-y,-z
1/2-x,-y,1/2+z

loop_
_atom_site_label
_atom_site_fract_x
_atom_site_fract_y
_atom_site_fract_z
_atom_site_occupancy
_atom_site_U_iso_or_equiv
Ni -0.01780 -0.01780 -0.01780 0.86000 0.00709
Co -0.01780 -0.01780 -0.01780 0.14000 0.00709
S 0.38160 0.38160 0.38160 1.00000 0.01051
Sb 0.62640 0.62640 0.62640 1.00000 0.00697

loop_
_cod_related_entry_id
_cod_related_entry_database
_cod_related_entry_code
1 AMCSD 0000774
